data_2205391
loop_
_publ_author_name
'Liu, Bing-Xin'
'Xu, Duan-Jun'

_publ_section_title
;
 2,2'-Diamino-4,4'-bi-1,3-thiazolium (2<i>R</i>,3<i>R</i>)-tartrate
;
_journal_issue 3
_journal_name_full 'Acta Crystallographica Section E'
_journal_page_first o753
_journal_page_last o755
_journal_paper_doi 10.1107/S1600536805005313
_journal_volume 61
_journal_year 2005
_chemical_formula_iupac 'C6 H8 N4 S2 2+ , C4 H4 O6 2-'
_chemical_formula_moiety 'C6 H8 N4 S2 2+ , C4 H4 O6 2-'
_chemical_formula_sum 'C10 H12 N4 O6 S2'
_chemical_formula_weight 348.36
_chemical_name_systematic
;
2,2'-Diamino-4,4'-bi-1,3-thiazolium (2R,3R)-tartrate
;
_space_group_IT_number 154
_symmetry_cell_setting hexagonal
_symmetry_space_group_name_Hall 'P 32 2"'
_symmetry_space_group_name_H-M 'P 32 2 1'
_atom_sites_solution_hydrogens geom
_atom_sites_solution_primary direct
_atom_sites_solution_secondary difmap
_audit_creation_method SHELXL97
_cell_angle_alpha 90.00
_cell_angle_beta 90.00
_cell_angle_gamma 120.00
_cell_formula_units_Z 6
_cell_length_a 11.0122(7)
_cell_length_b 11.0122(7)
_cell_length_c 18.8285(14)
_cell_measurement_reflns_used 3278
_cell_measurement_temperature 295(2)
_cell_measurement_theta_max 26.0
_cell_measurement_theta_min 2.5
_cell_volume 1977.4(2)
_computing_cell_refinement PROCESS-AUTO
_computing_data_collection 'PROCESS-AUTO (Rigaku, 1998)'
_computing_data_reduction 'CrystalStructure (Rigaku/MSC, 2002)'
_computing_molecular_graphics 'ORTEP-3 for Windows (Farrugia, 1997)'
_computing_publication_material 'WinGX (Farrugia, 1999)'
_computing_structure_refinement 'SHELXL97 (Sheldrick, 1997)'
_computing_structure_solution 'SIR92 (Altomare <i>et al.</i>, 1993)'
_diffrn_ambient_temperature 295(2)
_diffrn_detector_area_resol_mean 10.00
_diffrn_measured_fraction_theta_full 1.00
_diffrn_measured_fraction_theta_max 1.00
_diffrn_measurement_device_type 'Rigaku R-AXIS RAPID'
_diffrn_measurement_method \w
_diffrn_radiation_monochromator graphite
_diffrn_radiation_source 'fine-focus sealed tube'
_diffrn_radiation_type MoK\a
_diffrn_radiation_wavelength 0.71073
_diffrn_reflns_av_R_equivalents 0.030
_diffrn_reflns_av_sigmaI/netI 0.015
_diffrn_reflns_limit_h_max 14
_diffrn_reflns_limit_h_min -14
_diffrn_reflns_limit_k_max 14
_diffrn_reflns_limit_k_min -14
_diffrn_reflns_limit_l_max 23
_diffrn_reflns_limit_l_min -24
_diffrn_reflns_number 18080
_diffrn_reflns_theta_full 27.5
_diffrn_reflns_theta_max 27.5
_diffrn_reflns_theta_min 2.1
_diffrn_standards_decay_% 0
_diffrn_standards_interval_count 0
_diffrn_standards_interval_time 0
_diffrn_standards_number 0
_exptl_absorpt_coefficient_mu 0.443
_exptl_absorpt_correction_T_max 0.878
_exptl_absorpt_correction_T_min 0.835
_exptl_absorpt_correction_type multi-scan
_exptl_absorpt_process_details '(ABSCOR; Higashi, 1995)'
_exptl_crystal_colour yellow
_exptl_crystal_density_diffrn 1.755
_exptl_crystal_density_meas ?
_exptl_crystal_density_method .
_exptl_crystal_description prism
_exptl_crystal_F_000 1080
_exptl_crystal_size_max 0.40
_exptl_crystal_size_mid 0.33
_exptl_crystal_size_min 0.31
_refine_diff_density_max 0.18
_refine_diff_density_min -0.25
_refine_ls_abs_structure_details 'Flack (1983), with 1280 Friedel Pairs'
_refine_ls_abs_structure_Flack -0.03(6)
_refine_ls_extinction_method none
_refine_ls_goodness_of_fit_ref 1.060
_refine_ls_hydrogen_treatment constr
_refine_ls_matrix_type full
_refine_ls_number_parameters 199
_refine_ls_number_reflns 3030
_refine_ls_number_restraints 0
_refine_ls_restrained_S_all 1.060
_refine_ls_R_factor_all 0.032
_refine_ls_R_factor_gt 0.030
_refine_ls_shift/su_max 0.000
_refine_ls_shift/su_mean 0.000
_refine_ls_structure_factor_coef Fsqd
_refine_ls_weighting_details 'calc w = 1/[\s^2^(Fo^2^)+(0.0407P)^2^+0.5513P] where P=(Fo^2^+2Fc^2^)/3'
_refine_ls_weighting_scheme calc
_refine_ls_wR_factor_gt 0.075
_refine_ls_wR_factor_ref 0.076
_reflns_number_gt 2895
_reflns_number_total 3030
_reflns_threshold_expression I>2\s(I)
_cod_data_source_file ww6361.cif
_cod_data_source_block I
_cod_database_code 2205391
_cod_database_fobs_code 2205391

loop_
_symmetry_equiv_pos_as_xyz
'x, y, z'
'-y, x-y, z+2/3'
'-x+y, -x, z+1/3'
'x-y, -y, -z+1/3'
'-x, -x+y, -z+2/3'
'y, x, -z'

loop_
_atom_site_label
_atom_site_fract_x
_atom_site_fract_y
_atom_site_fract_z
_atom_site_U_iso_or_equiv
_atom_site_adp_type
_atom_site_calc_flag
_atom_site_refinement_flags
_atom_site_occupancy
_atom_site_type_symbol
S1 0.19828(6) -0.07871(5) 0.39358(3) 0.03867(12) Uani d . 1 S
S2 0.09436(6) 0.45087(5) 0.43278(3) 0.04235(13) Uani d . 1 S
N1 0.31206(17) 0.18704(18) 0.39482(8) 0.0321(3) Uani d . 1 N
H1 0.3775 0.2771 0.3944 0.050 Uiso d R 1 H
N2 0.4722(2) 0.1122(2) 0.37104(10) 0.0463(4) Uani d . 1 N
H2A 0.5046 0.0591 0.3737 0.050 Uiso d R 1 H
H2B 0.5417 0.2014 0.3622 0.050 Uiso d R 1 H
N3 -0.02272(17) 0.18381(16) 0.42103(8) 0.0304(3) Uani d . 1 N
H3 -0.0855 0.0956 0.4239 0.050 Uiso d R 1 H
N4 -0.1839(2) 0.2604(2) 0.43696(10) 0.0447(4) Uani d . 1 N
H4A -0.2475 0.1756 0.4413 0.050 Uiso d R 1 H
H4B -0.2084 0.3155 0.4542 0.050 Uiso d R 1 H
C1 0.3440(2) 0.0869(2) 0.38547(10) 0.0340(4) Uani d . 1 C
C2 0.0946(2) -0.0043(2) 0.40895(10) 0.0338(4) Uani d . 1 C
H2 -0.0014 -0.0553 0.4175 0.041 Uiso calc R 1 H
C3 0.17032(19) 0.1364(2) 0.40704(9) 0.0293(4) Uani d . 1 C
C4 -0.0545(2) 0.2844(2) 0.43048(10) 0.0328(4) Uani d . 1 C
C5 0.1990(2) 0.3756(2) 0.42163(11) 0.0394(4) Uani d . 1 C
H5 0.2964 0.4259 0.4197 0.047 Uiso calc R 1 H
C6 0.1211(2) 0.2354(2) 0.41610(9) 0.0301(4) Uani d . 1 C
O1 0.97093(16) 0.61372(17) 0.58530(9) 0.0443(4) Uani d . 1 O
O2 0.92489(16) 0.78120(15) 0.55299(8) 0.0430(3) Uani d . 1 O
O3 0.52424(16) 0.44140(17) 0.42107(9) 0.0464(4) Uani d . 1 O
O4 0.66525(16) 0.40504(17) 0.35003(8) 0.0474(4) Uani d . 1 O
O5 0.72860(16) 0.40769(14) 0.53231(7) 0.0389(3) Uani d . 1 O
H5A 0.7624 0.4069 0.5803 0.050 Uiso d R 1 H
O6 0.89572(15) 0.58660(18) 0.41414(8) 0.0449(4) Uani d . 1 O
H6A 0.8747 0.5461 0.3714 0.050 Uiso d R 1 H
C7 0.8974(2) 0.6547(2) 0.55649(10) 0.0332(4) Uani d . 1 C
C8 0.75943(19) 0.54780(19) 0.52094(10) 0.0306(4) Uani d . 1 C
H8 0.6829 0.5588 0.5404 0.037 Uiso calc R 1 H
C9 0.7704(2) 0.5772(2) 0.44086(10) 0.0330(4) Uani d . 1 C
H9 0.7757 0.6677 0.4334 0.040 Uiso calc R 1 H
C10 0.6418(2) 0.4645(2) 0.40095(10) 0.0348(4) Uani d . 1 C

loop_
_atom_site_aniso_label
_atom_site_aniso_U_11
_atom_site_aniso_U_22
_atom_site_aniso_U_33
_atom_site_aniso_U_12
_atom_site_aniso_U_13
_atom_site_aniso_U_23
S1 0.0430(3) 0.0349(2) 0.0427(2) 0.0230(2) -0.0002(2) -0.0040(2)
S2 0.0391(3) 0.0310(2) 0.0589(3) 0.0190(2) 0.0031(2) -0.0006(2)
N1 0.0312(8) 0.0334(8) 0.0331(7) 0.0173(7) 0.0001(6) -0.0004(6)
N2 0.0377(10) 0.0488(11) 0.0605(11) 0.0276(9) 0.0013(8) -0.0038(9)
N3 0.0290(8) 0.0288(8) 0.0329(7) 0.0141(7) 0.0020(6) 0.0002(6)
N4 0.0357(9) 0.0409(10) 0.0627(11) 0.0230(8) 0.0032(8) -0.0025(9)
C1 0.0353(10) 0.0418(10) 0.0301(9) 0.0232(9) -0.0026(7) -0.0026(8)
C2 0.0336(10) 0.0359(10) 0.0345(8) 0.0194(8) 0.0001(7) -0.0028(8)
C3 0.0291(9) 0.0355(10) 0.0250(8) 0.0174(8) 0.0004(7) -0.0015(7)
C4 0.0321(10) 0.0323(9) 0.0350(9) 0.0169(8) 0.0012(7) 0.0017(7)
C5 0.0344(10) 0.0379(11) 0.0486(11) 0.0201(9) 0.0034(9) 0.0007(9)
C6 0.0313(9) 0.0332(9) 0.0287(8) 0.0183(8) 0.0018(7) 0.0009(7)
O1 0.0416(8) 0.0422(8) 0.0526(8) 0.0236(7) -0.0082(7) 0.0044(7)
O2 0.0384(8) 0.0278(7) 0.0620(9) 0.0159(6) -0.0121(7) -0.0051(7)
O3 0.0307(7) 0.0453(9) 0.0625(9) 0.0185(7) -0.0058(7) -0.0131(7)
O4 0.0433(9) 0.0498(9) 0.0433(7) 0.0189(7) 0.0004(7) -0.0103(7)
O5 0.0484(9) 0.0269(7) 0.0384(7) 0.0164(6) 0.0003(6) 0.0015(5)
O6 0.0320(8) 0.0627(11) 0.0382(7) 0.0224(8) 0.0030(6) 0.0014(7)
C7 0.0343(9) 0.0328(10) 0.0338(8) 0.0178(8) -0.0001(8) 0.0001(7)
C8 0.0286(9) 0.0274(9) 0.0360(8) 0.0142(7) 0.0013(7) -0.0009(7)
C9 0.0292(9) 0.0329(9) 0.0364(8) 0.0152(8) -0.0004(7) 0.0030(7)
C10 0.0347(10) 0.0326(9) 0.0382(9) 0.0177(8) -0.0019(8) 0.0017(8)

loop_
_atom_type_symbol
_atom_type_description
_atom_type_scat_dispersion_real
_atom_type_scat_dispersion_imag
_atom_type_scat_source
C C 0.0033 0.0016 'International Tables Vol C Tables 4.2.6.8 and 6.1.1.4'
H H 0.0000 0.0000 'International Tables Vol C Tables 4.2.6.8 and 6.1.1.4'
N N 0.0061 0.0033 'International Tables Vol C Tables 4.2.6.8 and 6.1.1.4'
O O 0.0106 0.0060 'International Tables Vol C Tables 4.2.6.8 and 6.1.1.4'
S S 0.1246 0.1234 'International Tables Vol C Tables 4.2.6.8 and 6.1.1.4'

loop_
_geom_angle_atom_site_label_1
_geom_angle_atom_site_label_2
_geom_angle_atom_site_label_3
_geom_angle
_geom_angle_publ_flag
C1 S1 C2 90.00(10) y
C4 S2 C5 89.70(10) y
C1 N1 C3 113.56(17) ?
C1 N1 H1 121.6 ?
C3 N1 H1 124.8 ?
C1 N2 H2A 129.3 ?
C1 N2 H2B 119.9 ?
H2A N2 H2B 110.4 ?
C4 N3 C6 112.81(16) ?
C4 N3 H3 122.0 ?
C6 N3 H3 124.6 ?
C4 N4 H4A 116.4 ?
C4 N4 H4B 126.5 ?
H4A N4 H4B 111.8 ?
N2 C1 N1 123.4(2) ?
N2 C1 S1 124.67(17) ?
N1 C1 S1 111.90(15) ?
C3 C2 S1 111.43(15) ?
C3 C2 H2 124.3 ?
S1 C2 H2 124.3 ?
C2 C3 N1 113.12(17) ?
C2 C3 C6 127.88(18) ?
N1 C3 C6 119.00(17) ?
N4 C4 N3 123.6(2) ?
N4 C4 S2 124.15(17) ?
N3 C4 S2 112.24(14) ?
C6 C5 S2 111.27(15) ?
C6 C5 H5 124.4 ?
S2 C5 H5 124.4 ?
C5 C6 N3 113.98(16) ?
C5 C6 C3 127.51(18) ?
N3 C6 C3 118.50(17) ?
C8 O5 H5A 105.3 ?
C9 O6 H6A 106.4 ?
O1 C7 O2 125.74(19) ?
O1 C7 C8 119.36(17) ?
O2 C7 C8 114.90(16) ?
O5 C8 C7 112.04(15) ?
O5 C8 C9 109.13(15) ?
C7 C8 C9 108.87(15) ?
O5 C8 H8 108.9 ?
C7 C8 H8 108.9 ?
C9 C8 H8 108.9 ?
O6 C9 C10 110.84(16) ?
O6 C9 C8 109.55(15) ?
C10 C9 C8 111.55(16) ?
O6 C9 H9 108.3 ?
C10 C9 H9 108.3 ?
C8 C9 H9 108.3 ?
O3 C10 O4 126.0(2) ?
O3 C10 C9 117.46(18) ?
O4 C10 C9 116.55(18) ?

loop_
_geom_bond_atom_site_label_1
_geom_bond_atom_site_label_2
_geom_bond_distance
_geom_bond_publ_flag
S1 C1 1.731(2) y
S1 C2 1.730(2) y
S2 C4 1.745(2) y
S2 C5 1.735(2) y
N1 C1 1.326(3) ?
N1 C3 1.389(2) ?
N1 H1 0.8880 ?
N2 C1 1.324(3) ?
N2 H2A 0.8246 ?
N2 H2B 0.9094 ?
N3 C4 1.330(3) ?
N3 C6 1.392(2) ?
N3 H3 0.8673 ?
N4 C4 1.319(3) ?
N4 H4A 0.8464 ?
N4 H4B 0.8423 ?
C2 C3 1.343(3) ?
C2 H2 0.9300 ?
C3 C6 1.451(3) ?
C5 C6 1.344(3) ?
C5 H5 0.9300 ?
O1 C7 1.233(2) ?
O2 C7 1.270(2) ?
O3 C10 1.247(3) ?
O4 C10 1.259(2) ?
O5 C8 1.421(2) ?
O5 H5A 0.9798 ?
O6 C9 1.423(2) ?
O6 H6A 0.8935 ?
C7 C8 1.534(3) ?
C8 C9 1.534(2) ?
C8 H8 0.9800 ?
C9 C10 1.534(3) ?
C9 H9 0.9800 ?

loop_
_geom_hbond_atom_site_label_D
_geom_hbond_atom_site_label_H
_geom_hbond_atom_site_label_A
_geom_hbond_site_symmetry_A
_geom_hbond_distance_DH
_geom_hbond_distance_HA
_geom_hbond_distance_DA
_geom_hbond_angle_DHA
_geom_hbond_publ_flag
N1 H1 O3 . 0.89 1.79 2.647(2) 161 y
N2 H2A O1 6_546 0.82 2.04 2.819(3) 158 y
N2 H2B O4 . 0.91 1.97 2.867(3) 169 y
N3 H3 O2 6_446 0.87 1.77 2.622(2) 169 y
N4 H4A O1 6_446 0.85 2.05 2.864(2) 160 y
N4 H4B O5 1_455 0.84 2.09 2.889(3) 157 y
O5 H5A O4 3_665 0.98 2.06 2.975(2) 154 y
O6 H6A O4 . 0.89 2.08 2.612(2) 118 y
C2 H2 O2 6_446 0.93 2.36 3.216(3) 153 y
C5 H5 O3 . 0.93 2.43 3.280(3) 152 y
C8 H8 O3 6_556 0.98 2.59 3.552(3) 165 y

loop_
_geom_torsion_atom_site_label_1
_geom_torsion_atom_site_label_2
_geom_torsion_atom_site_label_3
_geom_torsion_atom_site_label_4
_geom_torsion
C3 N1 C1 N2 177.93(18)
C3 N1 C1 S1 -1.5(2)
C2 S1 C1 N2 -178.76(18)
C2 S1 C1 N1 0.65(15)
C1 S1 C2 C3 0.36(15)
S1 C2 C3 N1 -1.3(2)
S1 C2 C3 C6 178.81(14)
C1 N1 C3 C2 1.8(2)
C1 N1 C3 C6 -178.26(15)
C6 N3 C4 N4 -179.65(18)
C6 N3 C4 S2 0.7(2)
C5 S2 C4 N4 179.55(19)
C5 S2 C4 N3 -0.79(16)
C4 S2 C5 C6 0.68(16)
S2 C5 C6 N3 -0.4(2)
S2 C5 C6 C3 -179.37(14)
C4 N3 C6 C5 -0.2(2)
C4 N3 C6 C3 178.86(15)
C2 C3 C6 C5 172.3(2)
N1 C3 C6 C5 -7.6(3)
C2 C3 C6 N3 -6.6(3)
N1 C3 C6 N3 173.50(16)
O1 C7 C8 O5 5.4(2)
O2 C7 C8 O5 -174.63(17)
O1 C7 C8 C9 -115.40(19)
O2 C7 C8 C9 64.6(2)
O5 C8 C9 O6 -71.6(2)
C7 C8 C9 O6 50.9(2)
O5 C8 C9 C10 51.5(2)
C7 C8 C9 C10 174.05(15)
O6 C9 C10 O3 177.16(18)
C8 C9 C10 O3 54.8(2)
O6 C9 C10 O4 -3.7(2)
C8 C9 C10 O4 -126.08(19)

loop_
_cod_related_entry_id
_cod_related_entry_database
_cod_related_entry_code
1 ChemSpider 21173541
